data_2213713
loop_
_publ_author_name
'Thiruvalluvar, A.'
'Balamurugan, S.'
'Jayabharathi, J.'
'Manimekalai, A.'

_publ_section_title
;
 <i>t</i>-3-Benzyl-<i>r</i>-2,<i>c</i>-6-di-2-furylpiperidin-4-one
;
_journal_coeditor_code BX2081
_journal_issue 6
_journal_name_full 'Acta Crystallographica Section E'
_journal_page_first o2910
_journal_page_last o2910
_journal_paper_doi 10.1107/S1600536807023112
_journal_volume 63
_journal_year 2007
_chemical_formula_iupac 'C20 H19 N O3'
_chemical_formula_moiety 'C20 H19 N O3'
_chemical_formula_sum 'C20 H19 N O3'
_chemical_formula_weight 321.36
_chemical_melting_point 463
_chemical_name_common di-2-furylpiperidin-4-one
_chemical_name_systematic
;
t-3-Benzyl-r-2,c-6-di-2-furylpiperidin-4-one
;
_space_group_IT_number 14
_symmetry_cell_setting monoclinic
_symmetry_space_group_name_Hall '-P 2ybc'
_symmetry_space_group_name_H-M 'P 1 21/c 1'
_atom_sites_solution_hydrogens geom
_atom_sites_solution_primary direct
_atom_sites_solution_secondary difmap
_cell_angle_alpha 90
_cell_angle_beta 91.037(5)
_cell_angle_gamma 90
_cell_formula_units_Z 4
_cell_length_a 5.443(5)
_cell_length_b 21.437(5)
_cell_length_c 14.108(5)
_cell_measurement_reflns_used 3346
_cell_measurement_temperature 160.0(10)
_cell_measurement_theta_max 26.0
_cell_measurement_theta_min 2.0
_cell_volume 1645.9(17)
_computing_cell_refinement 'DENZO-SMN (Otwinowski & Minor, 1997)'
_computing_data_collection 'COLLECT (Nonius, 2000)'
_computing_data_reduction 'DENZO-SMN and SCALEPACK (Otwinowski & Minor, 1997)'
_computing_molecular_graphics 'ORTEP-3 (Farrugia,1997)'
_computing_publication_material 'PLATON (Spek, 2003)'
_computing_structure_refinement 'SHELXL97 (Sheldrick, 1997)'
_computing_structure_solution 'SHELXS97 (Sheldrick, 1997)'
_diffrn_ambient_temperature 160.0(10)
_diffrn_detector_area_resol_mean 9
_diffrn_measured_fraction_theta_full 0.998
_diffrn_measured_fraction_theta_max 0.998
_diffrn_measurement_device_type 'Nonius KappaCCD area-detector'
_diffrn_measurement_method '\f and \w scans with \k offsets'
_diffrn_radiation_monochromator 'horizontally mounted graphite crystal'
_diffrn_radiation_source 'Nonius FR590 sealed tube generator'
_diffrn_radiation_type 'Mo K\a'
_diffrn_radiation_wavelength 0.71073
_diffrn_reflns_av_R_equivalents 0.0860
_diffrn_reflns_av_sigmaI/netI 0.0594
_diffrn_reflns_limit_h_max 6
_diffrn_reflns_limit_h_min -6
_diffrn_reflns_limit_k_max 26
_diffrn_reflns_limit_k_min -26
_diffrn_reflns_limit_l_max 17
_diffrn_reflns_limit_l_min -17
_diffrn_reflns_number 30100
_diffrn_reflns_theta_full 26.04
_diffrn_reflns_theta_max 26.04
_diffrn_reflns_theta_min 2.39
_diffrn_standards_decay_% 0
_diffrn_standards_number 0
_exptl_absorpt_coefficient_mu 0.087
_exptl_absorpt_correction_type none
_exptl_crystal_colour light-brown
_exptl_crystal_density_diffrn 1.297
_exptl_crystal_density_method 'not measured'
_exptl_crystal_description platelike
_exptl_crystal_F_000 680
_exptl_crystal_size_max 0.25
_exptl_crystal_size_mid 0.25
_exptl_crystal_size_min 0.13
_refine_diff_density_max 0.491
_refine_diff_density_min -0.504
_refine_ls_extinction_coef 0.040(6)
_refine_ls_extinction_expression Fc^*^=kFc[1+0.001xFc^2^\l^3^/sin(2\q)]^-1/4^
_refine_ls_extinction_method SHELXL97
_refine_ls_goodness_of_fit_ref 1.063
_refine_ls_hydrogen_treatment constr
_refine_ls_matrix_type full
_refine_ls_number_parameters 225
_refine_ls_number_reflns 3254
_refine_ls_number_restraints 0
_refine_ls_restrained_S_all 1.063
_refine_ls_R_factor_all 0.1088
_refine_ls_R_factor_gt 0.0708
_refine_ls_shift/su_max 0.000
_refine_ls_shift/su_mean 0.000
_refine_ls_structure_factor_coef Fsqd
_refine_ls_weighting_details 'calc w=1/[\s^2^(Fo^2^)+(0.1215P)^2^+1.0322P] where P=(Fo^2^+2Fc^2^)/3'
_refine_ls_weighting_scheme calc
_refine_ls_wR_factor_gt 0.1952
_refine_ls_wR_factor_ref 0.2264
_reflns_number_gt 2182
_reflns_number_total 3254
_reflns_threshold_expression I>2\s(I)
_cod_data_source_file bx2081.cif
_cod_data_source_block I
_cod_depositor_comments
;
The following automatic conversions were performed:
'_symmetry_cell_setting' value 'Monoclinic' changed to 'monoclinic'
according to '/home/saulius/struct/CIF-dictionaries/cif_core.dic'
dictionary named 'cif_core.dic' version 2.4.1 from 2010-06-29.

Automatic conversion script
Id: cif_fix_enum 1527 2010-12-29 10:47:43Z saulius 

The following automatic conversions were performed:

'_symmetry_cell_setting' value 'Monoclinic' changed to 'monoclinic'
according to /home/saulius/struct/CIF-dictionaries/cif_core.dic
dictionary named 'cif_core.dic' version 2.4.1 from 2010-06-29.

Automatic conversion script
Id: cif_fix_values 1715 2011-07-08 13:25:40Z adriana 
;
_cod_original_sg_symbol_H-M 'P 21/c'
_cod_database_code 2213713
_cod_database_fobs_code 2213713

loop_
_symmetry_equiv_pos_site_id
_symmetry_equiv_pos_as_xyz
1 x,y,z
2 -x,1/2+y,1/2-z
3 -x,-y,-z
4 x,1/2-y,1/2+z

loop_
_atom_site_aniso_label
_atom_site_aniso_U_11
_atom_site_aniso_U_22
_atom_site_aniso_U_33
_atom_site_aniso_U_12
_atom_site_aniso_U_13
_atom_site_aniso_U_23
O4 0.0649(16) 0.0520(14) 0.0476(15) -0.0018(12) 0.0306(12) 0.0033(11)
O22 0.0327(11) 0.0453(12) 0.0247(11) 0.0100(9) 0.0041(8) 0.0015(9)
O62 0.0713(19) 0.0724(19) 0.094(2) 0.0224(15) -0.0269(16) -0.0344(16)
N1 0.0429(14) 0.0321(13) 0.0230(12) 0.0010(10) 0.0083(10) 0.0038(10)
C2 0.0322(15) 0.0348(16) 0.0259(15) 0.0072(12) 0.0064(12) 0.0055(12)
C3 0.0361(15) 0.0335(15) 0.0261(15) 0.0085(12) 0.0056(12) 0.0072(12)
C4 0.0517(19) 0.0335(16) 0.0305(17) 0.0105(14) 0.0155(14) 0.0087(13)
C5 0.065(2) 0.0458(19) 0.0206(15) 0.0083(16) 0.0096(14) 0.0061(13)
C6 0.0369(16) 0.0420(17) 0.0225(15) 0.0067(13) 0.0059(12) 0.0040(12)
C21 0.0281(14) 0.0330(15) 0.0262(15) 0.0054(11) 0.0072(11) 0.0040(12)
C23 0.0375(16) 0.0439(18) 0.0234(15) -0.0011(13) 0.0088(12) -0.0045(12)
C24 0.0419(17) 0.0415(17) 0.0217(15) -0.0032(13) 0.0028(12) 0.0023(12)
C25 0.0341(16) 0.0457(18) 0.0279(16) 0.0047(13) 0.0027(12) 0.0073(13)
C31 0.0354(16) 0.0421(17) 0.0279(15) 0.0070(13) 0.0026(12) 0.0111(13)
C61 0.0250(15) 0.076(3) 0.0220(15) 0.0042(15) 0.0013(12) 0.0074(15)
C63 0.0353(16) 0.056(2) 0.0358(18) -0.0001(15) -0.0048(13) -0.0097(15)
C64 0.047(2) 0.036(2) 0.173(6) -0.0051(17) 0.005(3) 0.004(3)
C65A 0.029(3) 0.014(3) 0.036(3) 0.0025(18) -0.011(2) -0.003(2)
C311 0.0268(14) 0.0384(16) 0.0221(14) 0.0012(11) -0.0026(11) 0.0024(12)
C312 0.0315(15) 0.0425(17) 0.0233(14) -0.0001(12) -0.0019(12) -0.0007(12)
C313 0.0393(17) 0.0424(18) 0.0339(17) 0.0089(14) -0.0119(13) -0.0063(13)
C314 0.052(2) 0.0369(18) 0.0376(18) -0.0052(14) -0.0155(15) 0.0016(13)
C315 0.0428(18) 0.0457(19) 0.0371(18) -0.0079(14) -0.0024(14) 0.0074(14)
C316 0.0304(15) 0.0434(18) 0.0341(16) -0.0007(13) 0.0004(12) 0.0033(13)
C65B 0.015(3) 0.011(3) 0.018(4) -0.001(2) 0.007(3) -0.002(2)

loop_
_atom_site_type_symbol
_atom_site_label
_atom_site_fract_x
_atom_site_fract_y
_atom_site_fract_z
_atom_site_U_iso_or_equiv
_atom_site_thermal_displace_type
_atom_site_occupancy
O O4 -0.3321(4) 0.26535(11) 0.53493(16) 0.0545(9) Uani 1.000
O O22 0.2807(3) 0.31977(9) 0.25411(13) 0.0342(7) Uani 1.000
O O62 0.4497(5) 0.40526(14) 0.6315(2) 0.0796(11) Uani 1.000
N N1 0.1558(4) 0.38238(11) 0.43396(16) 0.0326(8) Uani 1.000
C C2 -0.0170(5) 0.34803(13) 0.37281(19) 0.0309(9) Uani 1.000
C C3 -0.0465(5) 0.27982(13) 0.40998(19) 0.0318(9) Uani 1.000
C C4 -0.1353(6) 0.28604(14) 0.5105(2) 0.0384(10) Uani 1.000
C C5 0.0277(6) 0.32360(15) 0.5754(2) 0.0437(10) Uani 1.000
C C6 0.0689(5) 0.38847(14) 0.53178(19) 0.0337(9) Uani 1.000
C C21 0.0650(5) 0.34981(13) 0.27285(19) 0.0290(8) Uani 1.000
C C23 0.3166(5) 0.32621(14) 0.1585(2) 0.0348(9) Uani 1.000
C C24 0.1344(5) 0.35883(14) 0.11844(19) 0.0350(9) Uani 1.000
C C25 -0.0293(5) 0.37395(14) 0.1926(2) 0.0359(10) Uani 1.000
C C31 -0.2129(5) 0.23934(14) 0.3473(2) 0.0351(9) Uani 1.000
C C61 0.2441(5) 0.42625(17) 0.5899(2) 0.0410(12) Uani 1.000
C C63 0.5666(6) 0.45457(16) 0.6754(2) 0.0424(10) Uani 1.000
C C64 0.4392(7) 0.50353(18) 0.6585(4) 0.085(2) Uani 1.000
C C65A 0.2486(2) 0.48141(5) 0.57868(8) 0.0265(17) Uani 0.604(11)
C C311 -0.1902(2) 0.17066(5) 0.36974(8) 0.0291(8) Uani 1.000
C C312 0.0109(2) 0.13637(5) 0.33918(8) 0.0325(9) Uani 1.000
C C313 0.0333(2) 0.07361(5) 0.35848(8) 0.0387(10) Uani 1.000
C C314 -0.1458(2) 0.04334(5) 0.40948(8) 0.0424(11) Uani 1.000
C C315 -0.3433(2) 0.07662(5) 0.44198(8) 0.0419(11) Uani 1.000
C C316 -0.3665(2) 0.13937(5) 0.42228(8) 0.0360(9) Uani 1.000
C C65B 0.2195(2) 0.49251(5) 0.62338(8) 0.0146(19) Uani 0.396(11)
H H1 0.19817 0.42561 0.40918 0.14(2) Uiso 1.000
H H3 0.12038 0.25992 0.41242 0.043(8) Uiso 1.000
H H5A -0.04851 0.32791 0.63815 0.042(8) Uiso 1.000
H H2 -0.18116 0.36889 0.37523 0.026(7) Uiso 1.000
H H6 -0.09249 0.41072 0.52994 0.046(9) Uiso 1.000
H H23 0.45350 0.30988 0.12556 0.060(10) Uiso 1.000
H H24 0.11708 0.36973 0.05344 0.041(9) Uiso 1.000
H H25 -0.17804 0.39655 0.18610 0.055(10) Uiso 1.000
H H31A -0.17119 0.24592 0.28005 0.044(9) Uiso 1.000
H H31B -0.38559 0.25222 0.35555 0.038(8) Uiso 1.000
H H63 0.71196 0.45263 0.71091 0.0511 Uiso 1.000
H H64 0.45432 0.54271 0.68633 0.1024 Uiso 1.000
H H65A 0.16234 0.50540 0.53437 0.29(9) Uiso 0.604(11)
H H312 0.13517 0.15671 0.30425 0.044(9) Uiso 1.000
H H313 0.17167 0.05110 0.33673 0.049(9) Uiso 1.000
H H314 -0.13247 -0.00008 0.42201 0.050(10) Uiso 1.000
H H315 -0.46468 0.05620 0.47832 0.053(10) Uiso 1.000
H H316 -0.50465 0.16163 0.44485 0.045(9) Uiso 1.000
H H5B 0.18809 0.30210 0.58442 0.054(10) Uiso 1.000
H H65B 0.08362 0.51877 0.61995 0.019(16) Uiso 0.396(11)

loop_
_atom_type_symbol
_atom_type_description
_atom_type_scat_dispersion_real
_atom_type_scat_dispersion_imag
_atom_type_scat_source
O O 0.0106 0.0060 'International Tables Vol C Tables 4.2.6.8 and 6.1.1.4'
N N 0.0061 0.0033 'International Tables Vol C Tables 4.2.6.8 and 6.1.1.4'
H H 0.0000 0.0000 'International Tables Vol C Tables 4.2.6.8 and 6.1.1.4'
C C 0.0033 0.0016 'International Tables Vol C Tables 4.2.6.8 and 6.1.1.4'

loop_
_geom_angle_atom_site_label_1
_geom_angle_atom_site_label_2
_geom_angle_atom_site_label_3
_geom_angle
_geom_angle_publ_flag
C21 O22 C23 106.3(2) no
C61 O62 C63 108.5(3) no
C2 N1 C6 112.5(2) no
C2 N1 H1 114.00 no
C6 N1 H1 109.00 no
C3 C2 C21 112.1(2) no
N1 C2 C3 110.0(2) no
N1 C2 C21 110.2(2) no
C2 C3 C4 105.6(2) no
C2 C3 C31 113.7(2) no
C4 C3 C31 113.4(2) no
O4 C4 C3 122.2(3) no
C3 C4 C5 115.1(3) no
O4 C4 C5 122.6(3) no
C4 C5 C6 109.3(2) no
N1 C6 C61 110.6(2) no
C5 C6 C61 111.6(2) no
N1 C6 C5 110.3(2) no
C2 C21 C25 134.0(3) no
O22 C21 C2 116.4(2) no
O22 C21 C25 109.6(2) no
O22 C23 C24 110.6(2) no
C23 C24 C25 106.2(2) no
C21 C25 C24 107.3(2) no
C3 C31 C311 112.8(2) no
O62 C61 C65B 105.0(2) no
O62 C61 C6 125.8(3) no
O62 C61 C65A 112.0(3) no
C6 C61 C65B 128.9(2) no
C6 C61 C65A 118.8(3) no
O62 C63 C64 107.6(3) no
C63 C64 C65B 114.3(3) no
C63 C64 C65A 103.4(3) no
C61 C65A C64 102.5(2) no
C61 C65B C64 101.8(2) no
C21 C2 H2 108.00 no
N1 C2 H2 109.00 no
C3 C2 H2 108.00 no
C4 C3 H3 108.00 no
C2 C3 H3 108.00 no
C31 C3 H3 108.00 no
C4 C5 H5A 110.00 no
C4 C5 H5B 110.00 no
C6 C5 H5A 110.00 no
C6 C5 H5B 110.00 no
H5A C5 H5B 108.00 no
N1 C6 H6 108.00 no
C5 C6 H6 108.00 no
C61 C6 H6 108.00 no
O22 C23 H23 125.00 no
C24 C23 H23 125.00 no
C25 C24 H24 127.00 no
C23 C24 H24 127.00 no
C24 C25 H25 126.00 no
C21 C25 H25 126.00 no
C3 C31 H31B 109.00 no
C311 C31 H31A 109.00 no
C311 C31 H31B 109.00 no
H31A C31 H31B 108.00 no
C3 C31 H31A 109.00 no
C64 C63 H63 126.00 no
O62 C63 H63 126.00 no
C63 C64 H64 128.00 no
C65A C64 H64 128.00 no
C65B C64 H64 113.00 no
C61 C65A H65A 129.00 no
C64 C65A H65A 129.00 no
C61 C65B H65B 129.00 no
C64 C65B H65B 129.00 no
C31 C311 C316 121.71(14) no
C31 C311 C312 120.74(14) no
C312 C311 C316 117.55(10) no
C311 C312 C313 121.42(10) no
C312 C313 C314 120.01(10) no
C313 C314 C315 119.49(10) no
C314 C315 C316 120.53(10) no
C311 C316 C315 120.99(10) no
C311 C312 H312 119.00 no
C313 C312 H312 119.00 no
C312 C313 H313 120.00 no
C314 C313 H313 120.00 no
C315 C314 H314 120.00 no
C313 C314 H314 120.00 no
C314 C315 H315 120.00 no
C316 C315 H315 120.00 no
C315 C316 H316 119.00 no
C311 C316 H316 120.00 no

loop_
_geom_bond_atom_site_label_1
_geom_bond_atom_site_label_2
_geom_bond_distance
_geom_bond_publ_flag
O4 C4 1.215(4) no
O22 C21 1.369(3) no
O22 C23 1.373(4) no
O62 C61 1.333(4) no
O62 C63 1.375(5) no
N1 C2 1.464(4) no
N1 C6 1.473(4) no
N1 H1 1.0200 no
C2 C21 1.487(4) no
C2 C3 1.563(4) no
C3 C4 1.512(4) no
C3 C31 1.525(4) no
C4 C5 1.498(5) no
C5 C6 1.539(5) no
C6 C61 1.486(4) no
C21 C25 1.339(4) no
C23 C24 1.331(4) no
C24 C25 1.424(4) no
C31 C311 1.511(3) no
C61 C65A 1.193(4) no
C61 C65B 1.504(4) no
C63 C64 1.278(5) no
C64 C65A 1.590(5) no
C64 C65B 1.308(4) no
C2 H2 1.0000 no
C3 H3 1.0000 no
C5 H5A 0.9900 no
C5 H5B 0.9900 no
C6 H6 1.0000 no
C23 H23 0.9500 no
C24 H24 0.9500 no
C25 H25 0.9500 no
C31 H31B 0.9900 no
C31 H31A 0.9900 no
C63 H63 0.9300 no
C64 H64 0.9300 no
C65A H65A 0.9300 no
C65B H65B 0.9300 no
C311 C312 1.393(2) no
C311 C316 1.395(2) no
C312 C313 1.378(2) no
C313 C314 1.384(2) no
C314 C315 1.376(2) no
C315 C316 1.379(2) no
C312 H312 0.9500 no
C313 H313 0.9500 no
C314 H314 0.9500 no
C315 H315 0.9500 no
C316 H316 0.9500 no

loop_
_geom_contact_atom_site_label_1
_geom_contact_atom_site_label_2
_geom_contact_distance
_geom_contact_site_symmetry_2
_geom_contact_publ_flag
O4 C311 3.196(4) . no
O4 C316 3.137(4) . no
O4 C23 3.266(5) 4_455 no
O22 N1 2.960(4) . no
O62 N1 3.226(5) . no
O4 H5B 2.8300 1_455 no
O4 H23 2.3800 4_455 no
O4 H316 2.7200 . no
O4 H31B 2.5600 . no
O22 H3 2.7300 . no
O22 H31B 2.7100 1_655 no
O62 H5B 2.7100 . no
O62 H6 2.9000 1_655 no
N1 O22 2.960(4) . no
N1 O62 3.226(5) . no
N1 H65B 2.5900 3_566 no
C2 C65B 3.592(4) 3_566 no
C23 O4 3.266(5) 4_654 no
C65A C65A 3.560(4) 3_566 no
C65B C2 3.592(4) 3_566 no
C2 H65B 2.8800 3_566 no
C6 H65B 3.0300 3_566 no
C6 H65A 2.7500 3_566 no
C21 H31A 2.5700 . no
C23 H5B 3.0200 4_554 no
C24 H314 3.0800 2_555 no
C63 H6 2.9500 1_655 no
C64 H1 2.6800 3_666 no
C65A H6 2.8900 3_566 no
C65A H65A 2.7400 3_566 no
C65A H1 2.6800 . no
C65B H1 2.9000 3_566 no
C65B H2 2.9800 3_566 no
C65B H6 3.0700 3_566 no
C311 O4 3.196(4) . no
C312 C316 3.566(4) 1_655 no
C313 C315 3.572(4) 1_655 no
C314 C314 3.514(4) 3_556 no
C315 C313 3.572(4) 1_455 no
C316 C312 3.566(4) 1_455 no
C316 O4 3.137(4) . no
C312 H5A 2.9500 4_554 no
C312 H24 3.0700 4_555 no
C312 H316 3.0500 1_655 no
C312 H3 2.9000 . no
C312 H63 3.0800 4_454 no
C313 H63 2.7500 4_454 no
C313 H24 3.0300 4_555 no
C314 H63 2.8900 4_454 no
C314 H314 2.9500 3_556 no
C314 H24 3.0900 4_555 no
C315 H313 3.0500 1_455 no
H1 C65A 2.6800 . no
H1 H65A 2.4700 . no
H1 H65B 1.9800 3_566 no
H1 H64 2.4400 3_666 no
H1 H65A 2.5900 3_566 no
H1 C64 2.6800 3_666 no
H1 C65B 2.9000 3_566 no
H2 H6 2.4000 . no
H2 H64 2.5500 3_566 no
H2 C65B 2.9800 3_566 no
H2 H65B 2.4700 3_566 no
H3 C312 2.9000 . no
H3 O22 2.7300 . no
H5A H312 2.5500 4_555 no
H5A C312 2.9500 4_555 no
H5B O4 2.8300 1_655 no
H5B O62 2.7100 . no
H5B C23 3.0200 4_555 no
H6 C65A 2.8900 3_566 no
H6 H65A 2.0500 3_566 no
H6 H65A 2.4600 . no
H6 O62 2.9000 1_455 no
H6 C63 2.9500 1_455 no
H6 H2 2.4000 . no
H6 C65B 3.0700 3_566 no
H23 O4 2.3800 4_654 no
H24 C313 3.0300 4_554 no
H24 C314 3.0900 4_554 no
H24 C312 3.0700 4_554 no
H31A H312 2.5600 . no
H31A C21 2.5700 . no
H31B O4 2.5600 . no
H31B O22 2.7100 1_455 no
H31B H316 2.4100 . no
H63 C312 3.0800 4_655 no
H63 C313 2.7500 4_655 no
H63 C314 2.8900 4_655 no
H64 H2 2.5500 3_566 no
H64 H1 2.4400 3_666 no
H65A H1 2.4700 . no
H65A H6 2.0500 3_566 no
H65A H65A 2.0100 3_566 no
H65A C6 2.7500 3_566 no
H65A C65A 2.7400 3_566 no
H65A H6 2.4600 . no
H65A H1 2.5900 3_566 no
H65B C6 3.0300 3_566 no
H65B H1 1.9800 3_566 no
H65B N1 2.5900 3_566 no
H65B C2 2.8800 3_566 no
H65B H2 2.4700 3_566 no
H312 H31A 2.5600 . no
H312 H5A 2.5500 4_554 no
H313 C315 3.0500 1_655 no
H314 C314 2.9500 3_556 no
H314 C24 3.0800 2_545 no
H315 H315 2.5200 3_456 no
H316 H31B 2.4100 . no
H316 O4 2.7200 . no
H316 C312 3.0500 1_455 no

loop_
_geom_hbond_atom_site_label_D
_geom_hbond_atom_site_label_H
_geom_hbond_atom_site_label_A
_geom_hbond_site_symmetry_A
_geom_hbond_distance_DH
_geom_hbond_distance_HA
_geom_hbond_distance_DA
_geom_hbond_angle_DHA
_geom_hbond_publ_flag
C23 H23 O4 4_654 0.95 2.38 3.266(5) 155 yes

loop_
_geom_torsion_atom_site_label_1
_geom_torsion_atom_site_label_2
_geom_torsion_atom_site_label_3
_geom_torsion_atom_site_label_4
_geom_torsion
_geom_torsion_publ_flag
C23 O22 C21 C2 178.7(2) no
C23 O22 C21 C25 -0.1(3) no
C21 O22 C23 C24 0.3(3) no
C63 O62 C61 C6 177.6(3) no
C63 O62 C61 C65A 19.2(3) no
C61 O62 C63 C64 -1.7(4) no
C6 N1 C2 C3 -62.6(3) no
C6 N1 C2 C21 173.3(2) no
C2 N1 C6 C5 58.8(3) no
C2 N1 C6 C61 -177.2(2) no
N1 C2 C3 C4 58.3(3) no
N1 C2 C3 C31 -176.8(2) no
C21 C2 C3 C4 -178.7(2) no
C21 C2 C3 C31 -53.8(3) no
N1 C2 C21 O22 65.6(3) no
N1 C2 C21 C25 -116.1(4) no
C3 C2 C21 O22 -57.3(3) no
C3 C2 C21 C25 121.1(3) no
C2 C3 C4 O4 118.6(3) no
C2 C3 C4 C5 -57.0(3) no
C31 C3 C4 O4 -6.5(4) no
C31 C3 C4 C5 177.9(2) no
C2 C3 C31 C311 165.7(2) no
C4 C3 C31 C311 -73.6(3) no
O4 C4 C5 C6 -120.3(3) no
C3 C4 C5 C6 55.3(3) no
C4 C5 C6 N1 -52.6(3) no
C4 C5 C6 C61 -175.9(2) no
N1 C6 C61 O62 -82.1(4) no
N1 C6 C61 C65A 74.9(3) no
C5 C6 C61 O62 41.0(4) no
C5 C6 C61 C65A -161.9(2) no
O22 C21 C25 C24 -0.2(3) no
C2 C21 C25 C24 -178.6(3) no
O22 C23 C24 C25 -0.4(3) no
C23 C24 C25 C21 0.3(3) no
C3 C31 C311 C312 -76.9(2) no
C3 C31 C311 C316 102.4(2) no
O62 C61 C65A C64 -24.5(3) no
C6 C61 C65A C64 175.5(3) no
O62 C63 C64 C65A -11.4(4) no
C63 C64 C65A C61 22.7(4) no
